data_4314279
loop_
_publ_author_name
'Dongfeng Li'
'Limin Zheng'
'Yuanzhu Zhang'
'Jin Huang'
'Song Gao'
'Wenxia Tang'

_publ_contact_author_address
;
        State Key Lab. of Coordination Chemistry
    Nanjing University
    Nanjing 210093 
    P. R. China
;
_publ_contact_author_email ' chem1121@netra.nju.edu.cn'
_publ_contact_author_fax ' 86-25-3314502'
_publ_contact_author_name ' Dr. Dongfeng Li'
_publ_contact_author_phone ' 86-25-3593485'
_publ_section_title
;
 Coexistence of Long-Range Ferromagnetic Ordering and Glassy Behavior in
 One-Dimensional Bimetallic Cyano-Bridged Polymers
;
_journal_name_full 'Inorganic Chemistry'
_journal_page_first 6123
_journal_page_last 6129
_journal_paper_doi 10.1021/ic034539k
_journal_volume 42
_journal_year 2003
_chemical_formula_sum 'C60 H72 Mn3 N28 O8 W2'
_chemical_formula_weight 1845.98
_chemical_name_systematic
; 
 ? 
;
_space_group_IT_number 2
_symmetry_cell_setting triclinic
_symmetry_space_group_name_Hall '-P 1'
_symmetry_space_group_name_H-M 'P -1'
_atom_sites_solution_hydrogens geom
_atom_sites_solution_primary direct
_atom_sites_solution_secondary difmap
_audit_creation_method SHELXL-97
_cell_angle_alpha 78.32(3)
_cell_angle_beta 75.69(3)
_cell_angle_gamma 66.63(3)
_cell_formula_units_Z 1
_cell_length_a 10.672(2)
_cell_length_b 13.024(3)
_cell_length_c 16.000(3)
_cell_measurement_reflns_used 25
_cell_measurement_temperature 293(2)
_cell_measurement_theta_max 13.0
_cell_measurement_theta_min 11.0
_cell_volume 1964.4(8)
_computing_structure_refinement 'SHELXL-97 (Sheldrick, 1997)'
_computing_structure_solution 'SHELXS-97 (Sheldrick, 1990)'
_diffrn_ambient_temperature 293(2)
_diffrn_measured_fraction_theta_full 0.997
_diffrn_measured_fraction_theta_max 0.997
_diffrn_measurement_device_type CAD4
_diffrn_measurement_method '\w scans'
_diffrn_radiation_monochromator graphite
_diffrn_radiation_source 'fine-focus sealed tube'
_diffrn_radiation_type MoK\a
_diffrn_radiation_wavelength 0.71073
_diffrn_reflns_av_R_equivalents 0.0654
_diffrn_reflns_av_sigmaI/netI 0.0736
_diffrn_reflns_limit_h_max 12
_diffrn_reflns_limit_h_min 0
_diffrn_reflns_limit_k_max 15
_diffrn_reflns_limit_k_min -14
_diffrn_reflns_limit_l_max 19
_diffrn_reflns_limit_l_min -18
_diffrn_reflns_number 7270
_diffrn_reflns_theta_full 24.97
_diffrn_reflns_theta_max 24.97
_diffrn_reflns_theta_min 2.04
_diffrn_standards_decay_% 0.0
_diffrn_standards_interval_count 97
_diffrn_standards_number 3
_exptl_absorpt_coefficient_mu 3.452
_exptl_absorpt_correction_T_max 0.552
_exptl_absorpt_correction_T_min 0.423
_exptl_absorpt_correction_type empirical
_exptl_crystal_colour orange
_exptl_crystal_density_diffrn 1.560
_exptl_crystal_density_method 'not measured'
_exptl_crystal_description block
_exptl_crystal_F_000 915
_exptl_crystal_size_max 0.24
_exptl_crystal_size_mid 0.20
_exptl_crystal_size_min 0.18
_refine_diff_density_max 2.877
_refine_diff_density_min -2.401
_refine_diff_density_rms 0.215
_refine_ls_extinction_method none
_refine_ls_goodness_of_fit_ref 1.014
_refine_ls_hydrogen_treatment mixed
_refine_ls_matrix_type full
_refine_ls_number_parameters 448
_refine_ls_number_reflns 6872
_refine_ls_number_restraints 0
_refine_ls_restrained_S_all 1.014
_refine_ls_R_factor_all 0.0998
_refine_ls_R_factor_gt 0.0573
_refine_ls_shift/su_max 0.001
_refine_ls_shift/su_mean 0.000
_refine_ls_structure_factor_coef Fsqd
_refine_ls_weighting_details 'calc w=1/[\s^2^(Fo^2^)+(0.0998P)^2^+9.8071P] where P=(Fo^2^+2Fc^2^)/3'
_refine_ls_weighting_scheme calc
_refine_ls_wR_factor_gt 0.1398
_refine_ls_wR_factor_ref 0.1691
_reflns_number_gt 4954
_reflns_number_total 6872
_reflns_threshold_expression >2sigma(I)
_cod_data_source_file ic034539ksi20030519_083452_2.cif
_cod_data_source_block Mn3(bipy)2(DMF)8[W(CN)8]2
_cod_depositor_comments
;
The following automatic conversions were performed:

'_symmetry_cell_setting' value 'Triclinic' changed to 'triclinic'
according to the built-in table from CIF Core dictionary named
'cif_core.dic' version 2.4.1 from 2010-06-29.

Automatic conversion script
Id: cif_fix_values 1646 2011-03-28 12:23:43Z adriana 
;
_cod_original_cell_volume 1964.4(7)
_cod_database_code 4314279

loop_
_symmetry_equiv_pos_as_xyz
'x, y, z'
'-x, -y, -z'

loop_
_atom_site_label
_atom_site_type_symbol
_atom_site_fract_x
_atom_site_fract_y
_atom_site_fract_z
_atom_site_U_iso_or_equiv
_atom_site_adp_type
_atom_site_occupancy
_atom_site_symmetry_multiplicity
_atom_site_calc_flag
_atom_site_refinement_flags
_atom_site_disorder_assembly
_atom_site_disorder_group
W1 W 1.11236(5) 0.31307(3) 0.74595(3) 0.03191(16) Uani 1 1 d . . .
Mn1 Mn 1.28734(17) 0.32065(13) 0.39156(11) 0.0370(4) Uani 1 1 d . . .
Mn2 Mn 1.0000 0.0000 1.0000 0.0362(5) Uani 1 2 d S . .
O1 O 1.1853(11) 0.2057(8) 0.3842(7) 0.064(3) Uani 1 1 d . . .
O2 O 1.3811(12) 0.4343(9) 0.3960(8) 0.081(3) Uani 1 1 d . . .
O3 O 0.8228(9) 0.0501(8) 0.9387(6) 0.062(2) Uani 1 1 d . B .
O4 O 1.0968(10) -0.1546(7) 0.9407(6) 0.059(2) Uani 1 1 d . C .
N1 N 1.2089(10) 0.3151(8) 0.5335(6) 0.043(2) Uani 1 1 d . . .
N2 N 1.2433(17) 0.5105(13) 0.6929(10) 0.088(4) Uani 1 1 d . . .
N3 N 1.4340(11) 0.1367(9) 0.7033(7) 0.058(3) Uani 1 1 d . . .
N4 N 0.8832(11) 0.5378(8) 0.6564(7) 0.052(3) Uani 1 1 d . . .
N5 N 0.9292(13) 0.1991(11) 0.6877(9) 0.072(3) Uani 1 1 d . . .
N6 N 1.1025(10) 0.0900(7) 0.8856(6) 0.046(2) Uani 1 1 d . . .
N7 N 0.8395(14) 0.4125(10) 0.8943(8) 0.076(4) Uani 1 1 d . . .
N8 N 1.2395(13) 0.3144(11) 0.9121(9) 0.070(3) Uani 1 1 d . . .
N9 N 1.4028(11) 0.2758(8) 0.2571(6) 0.053(3) Uani 1 1 d . . .
N10 N 1.4829(10) 0.1741(7) 0.4092(6) 0.042(2) Uani 1 1 d . . .
C1 C 1.1752(11) 0.3150(8) 0.6061(7) 0.035(2) Uani 1 1 d . A .
C2 C 1.2002(13) 0.4403(10) 0.7119(7) 0.043(3) Uani 1 1 d . . .
C3 C 1.3233(11) 0.1963(10) 0.7206(7) 0.039(2) Uani 1 1 d . . .
C4 C 0.9609(12) 0.4588(9) 0.6886(8) 0.045(3) Uani 1 1 d . . .
C5 C 0.9905(13) 0.2391(10) 0.7082(8) 0.047(3) Uani 1 1 d . . .
C6 C 1.1107(11) 0.1631(9) 0.8366(8) 0.042(3) Uani 1 1 d . . .
C7 C 0.9352(12) 0.3786(9) 0.8434(7) 0.045(3) Uani 1 1 d . . .
C8 C 1.1971(12) 0.3133(10) 0.8538(7) 0.042(3) Uani 1 1 d . . .
C9 C 1.3575(18) 0.3245(15) 0.1857(9) 0.087(6) Uani 1 1 d . A .
H9A H 1.2836 0.3934 0.1871 0.104 Uiso 1 1 calc R . .
C10 C 1.414(2) 0.2791(16) 0.1063(11) 0.101(7) Uani 1 1 d . . .
H10A H 1.3797 0.3173 0.0560 0.121 Uiso 1 1 calc R A .
C11 C 1.518(2) 0.1782(18) 0.1058(12) 0.104(7) Uani 1 1 d . A .
H11A H 1.5528 0.1425 0.0556 0.125 Uiso 1 1 calc R . .
C12 C 1.5724(18) 0.1282(14) 0.1792(11) 0.086(5) Uani 1 1 d . . .
H12A H 1.6488 0.0610 0.1783 0.103 Uiso 1 1 calc R A .
C13 C 1.5128(14) 0.1784(11) 0.2539(9) 0.058(3) Uani 1 1 d . A .
C14 C 1.5655(12) 0.1268(9) 0.3376(9) 0.050(3) Uani 1 1 d . A .
C15 C 1.6893(14) 0.0370(11) 0.3396(11) 0.064(4) Uani 1 1 d . . .
H15A H 1.7453 0.0068 0.2893 0.077 Uiso 1 1 calc R A .
C16 C 1.7269(16) -0.0066(13) 0.4210(13) 0.074(5) Uani 1 1 d . A .
H16A H 1.8085 -0.0685 0.4257 0.089 Uiso 1 1 calc R . .
C17 C 1.6446(15) 0.0411(11) 0.4932(11) 0.065(4) Uani 1 1 d . . .
H17A H 1.6697 0.0130 0.5473 0.078 Uiso 1 1 calc R A .
C18 C 1.5239(13) 0.1315(10) 0.4847(9) 0.052(3) Uani 1 1 d . A .
H18A H 1.4683 0.1643 0.5342 0.062 Uiso 1 1 calc R . .
N11A N 1.089(4) 0.133(3) 0.318(2) 0.046(9) Uiso 0.36(3) 1 d P A 1
C19A C 1.170(7) 0.175(5) 0.331(4) 0.089(16) Uiso 0.36(3) 1 d P A 1
H19A H 1.2342 0.1810 0.2813 0.106 Uiso 0.36(3) 1 calc PR A 1
C21A C 1.026(8) 0.114(6) 0.251(5) 0.13(3) Uiso 0.36(3) 1 d P A 1
H21A H 1.0450 0.1586 0.1975 0.201 Uiso 0.36(3) 1 calc PR A 1
H21B H 0.9279 0.1356 0.2709 0.201 Uiso 0.36(3) 1 calc PR A 1
H21C H 1.0664 0.0358 0.2429 0.201 Uiso 0.36(3) 1 calc PR A 1
C20A C 1.048(6) 0.057(5) 0.407(4) 0.095(18) Uiso 0.36(3) 1 d P A 1
H20A H 1.0953 0.0579 0.4503 0.142 Uiso 0.36(3) 1 calc PR A 1
H20B H 1.0753 -0.0195 0.3953 0.142 Uiso 0.36(3) 1 calc PR A 1
H20C H 0.9494 0.0869 0.4275 0.142 Uiso 0.36(3) 1 calc PR A 1
N11B N 1.038(3) 0.150(3) 0.341(2) 0.093(9) Uiso 0.64(3) 1 d P A 2
C19B C 1.093(2) 0.219(2) 0.3497(14) 0.054(6) Uiso 0.64(3) 1 d P A 2
H19B H 1.0517 0.2917 0.3242 0.064 Uiso 0.64(3) 1 calc PR A 2
C20B C 1.146(6) 0.052(5) 0.310(4) 0.19(2) Uiso 0.64(3) 1 d P A 2
H20D H 1.2250 0.0348 0.3359 0.284 Uiso 0.64(3) 1 calc PR A 2
H20E H 1.1708 0.0655 0.2481 0.284 Uiso 0.64(3) 1 calc PR A 2
H20F H 1.1138 -0.0096 0.3251 0.284 Uiso 0.64(3) 1 calc PR A 2
C21B C 0.915(4) 0.186(3) 0.307(3) 0.129(14) Uiso 0.64(3) 1 d P A 2
H21D H 0.8504 0.2548 0.3282 0.194 Uiso 0.64(3) 1 calc PR A 2
H21E H 0.8750 0.1290 0.3235 0.194 Uiso 0.64(3) 1 calc PR A 2
H21F H 0.9378 0.1979 0.2443 0.194 Uiso 0.64(3) 1 calc PR A 2
N12 N 1.3302(16) 0.6034(11) 0.4383(9) 0.079(4) Uani 1 1 d . . .
C22A C 1.413(2) 0.5126(19) 0.3934(16) 0.068(7) Uiso 0.68(3) 1 d P A 1
H22A H 1.4969 0.5128 0.3593 0.082 Uiso 0.68(3) 1 calc PR A 1
C23A C 1.373(4) 0.695(3) 0.432(2) 0.118(12) Uiso 0.68(3) 1 d P A 1
H23A H 1.4617 0.6805 0.3934 0.178 Uiso 0.68(3) 1 calc PR A 1
H23B H 1.3818 0.7028 0.4883 0.178 Uiso 0.68(3) 1 calc PR A 1
H23C H 1.3061 0.7625 0.4094 0.178 Uiso 0.68(3) 1 calc PR A 1
C24A C 1.191(2) 0.608(2) 0.4869(17) 0.074(8) Uiso 0.68(3) 1 d P A 1
H24A H 1.1746 0.5442 0.4780 0.111 Uiso 0.68(3) 1 calc PR A 1
H24B H 1.1219 0.6761 0.4667 0.111 Uiso 0.68(3) 1 calc PR A 1
H24C H 1.1874 0.6068 0.5477 0.111 Uiso 0.68(3) 1 calc PR A 1
C22B C 1.281(7) 0.544(6) 0.437(4) 0.10(2) Uiso 0.32(3) 1 d P A 2
H22B H 1.1870 0.5577 0.4581 0.118 Uiso 0.32(3) 1 calc PR A 2
C23B C 1.465(8) 0.612(7) 0.395(6) 0.13(3) Uiso 0.32(3) 1 d P A 2
H23D H 1.5186 0.5489 0.3626 0.202 Uiso 0.32(3) 1 calc PR A 2
H23E H 1.5141 0.6117 0.4378 0.202 Uiso 0.32(3) 1 calc PR A 2
H23F H 1.4499 0.6806 0.3562 0.202 Uiso 0.32(3) 1 calc PR A 2
C24B C 1.237(8) 0.710(6) 0.487(5) 0.13(3) Uiso 0.32(3) 1 d P A 2
H24D H 1.1514 0.7020 0.5177 0.188 Uiso 0.32(3) 1 calc PR A 2
H24E H 1.2180 0.7764 0.4458 0.188 Uiso 0.32(3) 1 calc PR A 2
H24F H 1.2855 0.7167 0.5279 0.188 Uiso 0.32(3) 1 calc PR A 2
C25 C 0.7670(14) 0.1444(14) 0.9043(10) 0.074(5) Uani 1 1 d . . .
H25A H 0.7992 0.2019 0.9017 0.088 Uiso 0.63(5) 1 calc PR B 1
H25B H 0.8227 0.1870 0.8941 0.088 Uiso 0.37(5) 1 d PR B 2
N13A N 0.653(2) 0.162(2) 0.8692(15) 0.059(6) Uiso 0.63(5) 1 d P B 1
C26A C 0.589(3) 0.270(3) 0.819(2) 0.087(11) Uiso 0.63(5) 1 d P B 1
H26A H 0.5139 0.2687 0.7976 0.131 Uiso 0.63(5) 1 calc PR B 1
H26B H 0.6575 0.2842 0.7715 0.131 Uiso 0.63(5) 1 calc PR B 1
H26C H 0.5547 0.3292 0.8561 0.131 Uiso 0.63(5) 1 calc PR B 1
C27A C 0.576(4) 0.093(3) 0.887(3) 0.090(10) Uiso 0.63(5) 1 d P B 1
H27A H 0.6248 0.0224 0.9179 0.135 Uiso 0.63(5) 1 calc PR B 1
H27B H 0.5634 0.0792 0.8333 0.135 Uiso 0.63(5) 1 calc PR B 1
H27C H 0.4872 0.1289 0.9215 0.135 Uiso 0.63(5) 1 calc PR B 1
N13B N 0.656(4) 0.201(4) 0.879(3) 0.064(12) Uiso 0.37(5) 1 d P B 2
C26B C 0.606(5) 0.317(4) 0.842(3) 0.070(15) Uiso 0.37(5) 1 d P B 2
H26D H 0.6507 0.3574 0.8597 0.105 Uiso 0.37(5) 1 calc PR B 2
H26E H 0.5071 0.3491 0.8625 0.105 Uiso 0.37(5) 1 calc PR B 2
H26F H 0.6246 0.3204 0.7802 0.105 Uiso 0.37(5) 1 calc PR B 2
C27B C 0.616(7) 0.121(5) 0.850(5) 0.094(19) Uiso 0.37(5) 1 d P B 2
H27D H 0.6597 0.0471 0.8778 0.141 Uiso 0.37(5) 1 calc PR B 2
H27E H 0.6461 0.1218 0.7880 0.141 Uiso 0.37(5) 1 calc PR B 2
H27F H 0.5173 0.1426 0.8642 0.141 Uiso 0.37(5) 1 calc PR B 2
C28 C 1.0414(17) -0.2189(12) 0.9396(9) 0.068(4) Uani 1 1 d . . .
H28A H 0.9464 -0.2003 0.9597 0.082 Uiso 0.61(8) 1 calc PR C 1
H28B H 0.9543 -0.1988 0.9754 0.082 Uiso 0.39(8) 1 d PR C 2
N14A N 1.121(4) -0.3192(16) 0.9083(13) 0.047(7) Uiso 0.61(8) 1 d P C 1
C29A C 1.268(6) -0.361(5) 0.887(4) 0.13(2) Uiso 0.61(8) 1 d P C 1
H29A H 1.3009 -0.3029 0.8871 0.192 Uiso 0.61(8) 1 calc PR C 1
H29B H 1.2968 -0.3861 0.8303 0.192 Uiso 0.61(8) 1 calc PR C 1
H29C H 1.3046 -0.4236 0.9290 0.192 Uiso 0.61(8) 1 calc PR C 1
C30A C 1.057(6) -0.399(4) 0.916(3) 0.101(13) Uiso 0.61(8) 1 d P C 1
H30A H 0.9593 -0.3655 0.9381 0.151 Uiso 0.61(8) 1 calc PR C 1
H30B H 1.0983 -0.4640 0.9541 0.151 Uiso 0.61(8) 1 calc PR C 1
H30C H 1.0698 -0.4207 0.8592 0.151 Uiso 0.61(8) 1 calc PR C 1
N14B N 1.071(4) -0.309(2) 0.9006(16) 0.029(10) Uiso 0.39(8) 1 d P C 2
C29B C 1.237(6) -0.356(5) 0.870(4) 0.075(17) Uiso 0.39(8) 1 d P C 2
H29D H 1.2728 -0.3011 0.8757 0.112 Uiso 0.39(8) 1 calc PR C 2
H29E H 1.2606 -0.3700 0.8103 0.112 Uiso 0.39(8) 1 calc PR C 2
H29F H 1.2779 -0.4248 0.9055 0.112 Uiso 0.39(8) 1 calc PR C 2
C30B C 0.999(5) -0.379(3) 0.899(3) 0.056(13) Uiso 0.39(8) 1 d P C 2
H30D H 0.9009 -0.3368 0.9100 0.084 Uiso 0.39(8) 1 calc PR C 2
H30E H 1.0222 -0.4424 0.9419 0.084 Uiso 0.39(8) 1 calc PR C 2
H30F H 1.0254 -0.4040 0.8423 0.084 Uiso 0.39(8) 1 calc PR C 2

loop_
_atom_site_aniso_label
_atom_site_aniso_U_11
_atom_site_aniso_U_22
_atom_site_aniso_U_33
_atom_site_aniso_U_23
_atom_site_aniso_U_13
_atom_site_aniso_U_12
W1 0.0373(2) 0.0262(2) 0.0244(2) 0.00483(14) -0.00237(16) -0.00911(16)
Mn1 0.0379(9) 0.0295(8) 0.0303(9) 0.0005(6) -0.0006(7) -0.0040(7)
Mn2 0.0439(13) 0.0257(11) 0.0322(12) 0.0056(9) -0.0068(10) -0.0104(10)
O1 0.089(7) 0.050(5) 0.063(6) 0.003(5) -0.030(6) -0.030(5)
O2 0.093(8) 0.062(6) 0.106(9) -0.006(6) -0.021(7) -0.049(6)
O3 0.057(5) 0.074(6) 0.048(5) 0.011(5) -0.022(5) -0.019(5)
O4 0.081(6) 0.047(5) 0.052(6) -0.011(4) -0.003(5) -0.028(5)
N1 0.045(5) 0.046(5) 0.027(5) 0.000(4) -0.004(4) -0.008(4)
N2 0.124(12) 0.092(10) 0.075(10) 0.003(8) -0.024(9) -0.070(10)
N3 0.051(7) 0.059(7) 0.048(7) -0.002(5) -0.003(5) -0.008(6)
N4 0.059(6) 0.027(5) 0.050(6) 0.006(4) -0.007(5) -0.004(5)
N5 0.071(8) 0.077(8) 0.077(9) 0.017(7) -0.025(7) -0.042(7)
N6 0.054(6) 0.030(5) 0.037(6) 0.008(4) 0.000(5) -0.008(4)
N7 0.078(9) 0.060(7) 0.046(7) 0.012(6) -0.007(7) 0.008(6)
N8 0.071(8) 0.071(8) 0.073(9) -0.010(7) -0.026(7) -0.022(7)
N9 0.060(6) 0.043(5) 0.031(5) 0.005(4) 0.006(5) -0.004(5)
N10 0.045(5) 0.031(5) 0.043(6) 0.000(4) -0.004(5) -0.013(4)
C1 0.038(6) 0.027(5) 0.036(7) -0.003(4) -0.012(5) -0.006(4)
C2 0.062(7) 0.044(6) 0.031(6) 0.000(5) -0.006(5) -0.030(6)
C3 0.028(6) 0.050(6) 0.027(6) -0.006(5) 0.001(4) -0.005(5)
C4 0.049(7) 0.033(6) 0.042(7) -0.012(5) 0.003(6) -0.008(5)
C5 0.058(7) 0.055(7) 0.047(7) 0.011(6) -0.015(6) -0.045(7)
C6 0.039(6) 0.032(6) 0.037(6) 0.001(5) 0.006(5) -0.004(5)
C7 0.043(6) 0.039(6) 0.022(6) 0.002(5) 0.016(5) 0.002(5)
C8 0.042(6) 0.048(7) 0.028(6) -0.006(5) -0.006(5) -0.006(5)
C9 0.085(11) 0.094(12) 0.032(8) 0.006(8) 0.002(7) 0.006(9)
C10 0.103(14) 0.097(13) 0.047(10) -0.003(9) -0.004(9) 0.012(11)
C11 0.112(15) 0.115(15) 0.046(10) -0.026(10) 0.012(10) -0.008(12)
C12 0.088(12) 0.074(10) 0.063(11) -0.029(9) 0.002(9) 0.006(9)
C13 0.051(7) 0.055(8) 0.053(8) -0.010(6) 0.003(6) -0.010(6)
C14 0.048(7) 0.029(6) 0.069(9) -0.007(6) 0.000(6) -0.015(5)
C15 0.057(8) 0.044(7) 0.079(11) -0.022(7) 0.000(8) -0.006(6)
C16 0.055(9) 0.051(8) 0.115(15) -0.012(9) -0.027(9) -0.011(7)
C17 0.068(9) 0.038(7) 0.083(11) 0.011(7) -0.022(8) -0.017(7)
C18 0.055(7) 0.043(7) 0.050(8) 0.002(6) -0.021(6) -0.007(6)
N12 0.115(11) 0.064(8) 0.079(10) 0.010(7) -0.036(9) -0.055(8)
C25 0.042(7) 0.089(11) 0.065(10) 0.030(8) -0.016(7) -0.013(7)
C28 0.086(11) 0.058(8) 0.048(8) -0.010(7) 0.013(7) -0.025(8)

loop_
_atom_type_symbol
_atom_type_description
_atom_type_scat_dispersion_real
_atom_type_scat_dispersion_imag
_atom_type_scat_source
C C 0.0033 0.0016 'International Tables Vol C Tables 4.2.6.8 and 6.1.1.4'
H H 0.0000 0.0000 'International Tables Vol C Tables 4.2.6.8 and 6.1.1.4'
N N 0.0061 0.0033 'International Tables Vol C Tables 4.2.6.8 and 6.1.1.4'
O O 0.0106 0.0060 'International Tables Vol C Tables 4.2.6.8 and 6.1.1.4'
Mn Mn 0.3368 0.7283 'International Tables Vol C Tables 4.2.6.8 and 6.1.1.4'
W W -0.8490 6.8722 'International Tables Vol C Tables 4.2.6.8 and 6.1.1.4'

loop_
_geom_angle_atom_site_label_1
_geom_angle_atom_site_label_2
_geom_angle_atom_site_label_3
_geom_angle
_geom_angle_site_symmetry_1
_geom_angle_site_symmetry_3
_geom_angle_publ_flag
C7 W1 C2 103.9(5) . . ?
C7 W1 C8 75.6(5) . . ?
C2 W1 C8 72.6(4) . . ?
C7 W1 C5 85.6(5) . . ?
C2 W1 C5 145.4(5) . . ?
C8 W1 C5 141.6(5) . . ?
C7 W1 C3 145.5(4) . . ?
C2 W1 C3 85.5(5) . . ?
C8 W1 C3 75.8(4) . . ?
C5 W1 C3 105.5(5) . . ?
C7 W1 C4 70.7(4) . . ?
C2 W1 C4 74.1(5) . . ?
C8 W1 C4 124.2(4) . . ?
C5 W1 C4 78.2(5) . . ?
C3 W1 C4 143.0(4) . . ?
C7 W1 C1 141.2(4) . . ?
C2 W1 C1 77.8(4) . . ?
C8 W1 C1 138.1(4) . . ?
C5 W1 C1 74.6(4) . . ?
C3 W1 C1 72.9(4) . . ?
C4 W1 C1 72.8(4) . . ?
C7 W1 C6 77.2(4) . . ?
C2 W1 C6 143.4(5) . . ?
C8 W1 C6 72.4(5) . . ?
C5 W1 C6 70.9(5) . . ?
C3 W1 C6 76.1(4) . . ?
C4 W1 C6 136.5(4) . . ?
C1 W1 C6 124.4(4) . . ?
O2 Mn1 N4 88.9(4) . 2_766 yes
O2 Mn1 O1 178.3(4) . . yes
N4 Mn1 O1 89.5(4) 2_766 . yes
O2 Mn1 N1 90.9(4) . . yes
N4 Mn1 N1 100.9(4) 2_766 . yes
O1 Mn1 N1 89.9(4) . . yes
O2 Mn1 N10 91.0(4) . . yes
N4 Mn1 N10 167.2(4) 2_766 . ?
O1 Mn1 N10 90.5(3) . . yes
N1 Mn1 N10 91.9(3) . . yes
O2 Mn1 N9 95.5(4) . . yes
N4 Mn1 N9 93.8(4) 2_766 . ?
O1 Mn1 N9 84.1(4) . . yes
N1 Mn1 N9 164.0(4) . . ?
N10 Mn1 N9 73.4(4) . . yes
O3 Mn2 O3 180.000(1) . 2_757 ?
O3 Mn2 O4 91.1(4) . . yes
O3 Mn2 O4 88.9(4) 2_757 . ?
O3 Mn2 O4 88.9(4) . 2_757 ?
O3 Mn2 O4 91.1(4) 2_757 2_757 ?
O4 Mn2 O4 180.0(4) . 2_757 ?
O3 Mn2 N6 89.9(4) . . yes
O3 Mn2 N6 90.1(4) 2_757 . ?
O4 Mn2 N6 91.1(3) . . yes
O4 Mn2 N6 88.9(3) 2_757 . ?
O3 Mn2 N6 90.1(4) . 2_757 ?
O3 Mn2 N6 89.9(4) 2_757 2_757 ?
O4 Mn2 N6 88.9(3) . 2_757 ?
O4 Mn2 N6 91.1(3) 2_757 2_757 ?
N6 Mn2 N6 180.000(1) . 2_757 ?
C19A O1 C19B 42(3) . . ?
C19A O1 Mn1 134(3) . . ?
C19B O1 Mn1 131.8(13) . . ?
C22A O2 C22B 57(3) . . ?
C22A O2 Mn1 167.9(14) . . ?
C22B O2 Mn1 115(3) . . ?
C25 O3 Mn2 124.3(10) . . ?
C28 O4 Mn2 125.8(9) . . ?
C1 N1 Mn1 175.4(10) . . ?
C4 N4 Mn1 171.6(10) . 2_766 ?
C6 N6 Mn2 156.0(9) . . ?
C9 N9 C13 117.9(12) . . ?
C9 N9 Mn1 125.0(9) . . ?
C13 N9 Mn1 115.9(8) . . ?
C18 N10 C14 117.9(11) . . ?
C18 N10 Mn1 124.5(8) . . ?
C14 N10 Mn1 117.5(8) . . ?
N1 C1 W1 179.4(11) . . ?
N2 C2 W1 177.8(13) . . ?
N3 C3 W1 176.8(10) . . ?
N4 C4 W1 177.9(11) . . ?
N5 C5 W1 178.6(13) . . ?
N6 C6 W1 175.9(10) . . ?
N7 C7 W1 178.4(13) . . ?
N8 C8 W1 178.6(11) . . ?
N9 C9 C10 123.6(15) . . ?
C11 C10 C9 117.5(17) . . ?
C10 C11 C12 119.8(16) . . ?
C11 C12 C13 119.0(16) . . ?
N9 C13 C12 121.9(14) . . ?
N9 C13 C14 116.2(11) . . ?
C12 C13 C14 121.9(13) . . ?
N10 C14 C15 123.1(13) . . ?
N10 C14 C13 115.4(10) . . ?
C15 C14 C13 121.4(13) . . ?
C14 C15 C16 116.9(14) . . ?
C17 C16 C15 120.3(14) . . ?
C16 C17 C18 118.8(15) . . ?
N10 C18 C17 123.0(13) . . ?
C19A N11A C21A 146(5) . . ?
C19A N11A C20A 108(4) . . ?
C21A N11A C20A 106(4) . . ?
O1 C19A N11A 138(6) . . ?
C19B N11B C20B 109(3) . . ?
C19B N11B C21B 123(3) . . ?
C20B N11B C21B 115(3) . . ?
O1 C19B N11B 132(2) . . ?
C22B N12 C22A 64(4) . . ?
C22B N12 C23A 169(4) . . ?
C22A N12 C23A 120(2) . . ?
C22B N12 C23B 133(5) . . ?
C22A N12 C23B 69(3) . . ?
C23A N12 C23B 52(3) . . ?
C22B N12 C24A 55(4) . . ?
C22A N12 C24A 118.8(16) . . ?
C23A N12 C24A 121(2) . . ?
C23B N12 C24A 173(4) . . ?
C22B N12 C24B 117(5) . . ?
C22A N12 C24B 178(3) . . ?
C23A N12 C24B 58(3) . . ?
C23B N12 C24B 110(4) . . ?
C24A N12 C24B 63(3) . . ?
O2 C22A N12 123(2) . . ?
N12 C22B O2 115(5) . . ?
O3 C25 N13B 138(3) . . ?
O3 C25 N13A 116.4(19) . . ?
N13B C25 N13A 25(2) . . ?
C25 N13A C27A 126(2) . . ?
C25 N13A C26A 119(2) . . ?
C27A N13A C26A 114(2) . . ?
C25 N13B C26B 130(4) . . ?
C25 N13B C27B 105(4) . . ?
C26B N13B C27B 118(4) . . ?
O4 C28 N14B 137(2) . . ?
O4 C28 N14A 118.6(19) . . ?
N14B C28 N14A 23.0(11) . . ?
C28 N14A C29A 125(3) . . ?
C28 N14A C30A 118(2) . . ?
C29A N14A C30A 116(3) . . ?
C28 N14B C30B 135(3) . . ?
C28 N14B C29B 105(3) . . ?
C30B N14B C29B 118(3) . . ?

loop_
_geom_bond_atom_site_label_1
_geom_bond_atom_site_label_2
_geom_bond_distance
_geom_bond_site_symmetry_2
_geom_bond_publ_flag
W1 C7 2.129(10) . ?
W1 C2 2.130(11) . ?
W1 C8 2.139(12) . ?
W1 C5 2.145(11) . ?
W1 C3 2.151(11) . ?
W1 C4 2.157(12) . ?
W1 C1 2.169(11) . ?
W1 C6 2.188(11) . ?
Mn1 O2 2.109(9) . yes
Mn1 N4 2.180(10) 2_766 yes
Mn1 O1 2.206(9) . yes
Mn1 N1 2.215(10) . yes
Mn1 N10 2.233(9) . yes
Mn1 N9 2.262(10) . yes
Mn2 O3 2.156(9) . yes
Mn2 O3 2.156(9) 2_757 ?
Mn2 O4 2.159(8) . yes
Mn2 O4 2.159(8) 2_757 ?
Mn2 N6 2.254(9) . yes
Mn2 N6 2.254(9) 2_757 ?
O1 C19A 1.08(6) . ?
O1 C19B 1.19(2) . ?
O2 C22A 1.18(2) . ?
O2 C22B 1.56(7) . ?
O3 C25 1.214(17) . ?
O4 C28 1.206(17) . ?
N1 C1 1.128(14) . ?
N2 C2 1.136(16) . ?
N3 C3 1.128(14) . ?
N4 C4 1.154(15) . ?
N4 Mn1 2.180(10) 2_766 ?
N5 C5 1.120(15) . ?
N6 C6 1.122(14) . ?
N7 C7 1.131(15) . ?
N8 C8 1.137(15) . ?
N9 C9 1.296(18) . ?
N9 C13 1.342(16) . ?
N10 C18 1.326(15) . ?
N10 C14 1.351(16) . ?
C9 C10 1.40(2) . ?
C10 C11 1.34(2) . ?
C11 C12 1.37(3) . ?
C12 C13 1.37(2) . ?
C13 C14 1.506(19) . ?
C14 C15 1.376(18) . ?
C15 C16 1.40(2) . ?
C16 C17 1.36(2) . ?
C17 C18 1.372(18) . ?
N11A C19A 1.27(6) . ?
N11A C21A 1.49(8) . ?
N11A C20A 1.64(7) . ?
N11B C19B 1.28(3) . ?
N11B C20B 1.41(7) . ?
N11B C21B 1.42(4) . ?
N12 C22B 1.10(6) . ?
N12 C22A 1.38(3) . ?
N12 C23A 1.41(3) . ?
N12 C23B 1.47(8) . ?
N12 C24A 1.48(3) . ?
N12 C24B 1.58(7) . ?
C25 N13B 1.23(4) . ?
C25 N13A 1.39(3) . ?
N13A C27A 1.39(4) . ?
N13A C26A 1.47(4) . ?
N13B C26B 1.43(6) . ?
N13B C27B 1.46(7) . ?
C28 N14B 1.33(3) . ?
C28 N14A 1.36(2) . ?
N14A C29A 1.42(5) . ?
N14A C30A 1.42(4) . ?
N14B C30B 1.40(4) . ?
N14B C29B 1.62(6) . ?
